data_2226681
loop_
_publ_author_name
'Liu, Shi-Yong'
'Wang, Xiaoling'

_publ_section_title
;
 (<i>E</i>)-<i>N</i>'-[4-(Dimethylamino)benzylidene]-2-methoxybenzohydrazide
;
_journal_coeditor_code SJ5024
_journal_issue 7
_journal_name_full 'Acta Crystallographica Section E'
_journal_page_first o1775
_journal_paper_doi 10.1107/S1600536810023937
_journal_volume 66
_journal_year 2010
_chemical_formula_iupac 'C17 H19 N3 O2'
_chemical_formula_moiety 'C17 H19 N3 O2'
_chemical_formula_sum 'C17 H19 N3 O2'
_chemical_formula_weight 297.35
_chemical_name_systematic
;
(<i>E</i>)-<i>N</i>'-[4-(Dimethylamino)benzylidene]-2-methoxybenzohydrazide
;
_space_group_IT_number 61
_symmetry_cell_setting orthorhombic
_symmetry_space_group_name_Hall '-P 2ac 2ab'
_symmetry_space_group_name_H-M 'P b c a'
_atom_sites_solution_hydrogens geom
_atom_sites_solution_primary direct
_atom_sites_solution_secondary difmap
_audit_creation_method SHELXL-97
_cell_angle_alpha 90.00
_cell_angle_beta 90.00
_cell_angle_gamma 90.00
_cell_formula_units_Z 8
_cell_length_a 24.726(4)
_cell_length_b 15.385(3)
_cell_length_c 8.2700(15)
_cell_measurement_reflns_used 1881
_cell_measurement_temperature 298(2)
_cell_measurement_theta_max 24.0
_cell_measurement_theta_min 2.5
_cell_volume 3146.0(10)
_computing_cell_refinement 'SAINT (Bruker, 2007)'
_computing_data_collection 'SMART (Bruker, 2007)'
_computing_data_reduction 'SAINT (Bruker, 2007)'
_computing_molecular_graphics 'SHELXTL (Sheldrick, 2008)'
_computing_publication_material 'SHELXTL (Sheldrick, 2008)'
_computing_structure_refinement 'SHELXTL (Sheldrick, 2008)'
_computing_structure_solution 'SHELXTL (Sheldrick, 2008)'
_diffrn_ambient_temperature 298(2)
_diffrn_measured_fraction_theta_full 0.997
_diffrn_measured_fraction_theta_max 0.997
_diffrn_measurement_device_type 'Bruker SMART CCD area-detector'
_diffrn_measurement_method '\w scans'
_diffrn_radiation_monochromator graphite
_diffrn_radiation_source 'fine-focus sealed tube'
_diffrn_radiation_type MoK\a
_diffrn_radiation_wavelength 0.71073
_diffrn_reflns_av_R_equivalents 0.0445
_diffrn_reflns_av_sigmaI/netI 0.0271
_diffrn_reflns_limit_h_max 26
_diffrn_reflns_limit_h_min -26
_diffrn_reflns_limit_k_max 16
_diffrn_reflns_limit_k_min -13
_diffrn_reflns_limit_l_max 8
_diffrn_reflns_limit_l_min -8
_diffrn_reflns_number 12277
_diffrn_reflns_theta_full 22.67
_diffrn_reflns_theta_max 22.67
_diffrn_reflns_theta_min 1.65
_diffrn_standards_number 0
_exptl_absorpt_coefficient_mu 0.084
_exptl_absorpt_correction_T_max 0.9891
_exptl_absorpt_correction_T_min 0.9834
_exptl_absorpt_correction_type multi-scan
_exptl_absorpt_process_details '(SADABS; Bruker, 2001)'
_exptl_crystal_colour colourless
_exptl_crystal_density_diffrn 1.256
_exptl_crystal_density_method 'not measured'
_exptl_crystal_description Block
_exptl_crystal_F_000 1264
_exptl_crystal_size_max 0.20
_exptl_crystal_size_mid 0.17
_exptl_crystal_size_min 0.13
_refine_diff_density_max 0.112
_refine_diff_density_min -0.153
_refine_ls_extinction_method none
_refine_ls_goodness_of_fit_ref 1.042
_refine_ls_hydrogen_treatment constr
_refine_ls_matrix_type full
_refine_ls_number_parameters 202
_refine_ls_number_reflns 2096
_refine_ls_number_restraints 0
_refine_ls_restrained_S_all 1.042
_refine_ls_R_factor_all 0.0583
_refine_ls_R_factor_gt 0.0393
_refine_ls_shift/su_max 0.000
_refine_ls_shift/su_mean 0.000
_refine_ls_structure_factor_coef Fsqd
_refine_ls_weighting_details 'calc w=1/[\s^2^(Fo^2^)+(0.0545P)^2^+0.2933P] where P=(Fo^2^+2Fc^2^)/3'
_refine_ls_weighting_scheme calc
_refine_ls_wR_factor_gt 0.0941
_refine_ls_wR_factor_ref 0.1057
_reflns_number_gt 1545
_reflns_number_total 2096
_reflns_threshold_expression I>2\s(I)
_cod_data_source_file sj5024.cif
_cod_data_source_block I
_cod_database_code 2226681
_cod_database_fobs_code 2226681

loop_
_symmetry_equiv_pos_as_xyz
'x, y, z'
'-x+1/2, -y, z+1/2'
'x+1/2, -y+1/2, -z'
'-x, y+1/2, -z+1/2'
'-x, -y, -z'
'x-1/2, y, -z-1/2'
'-x-1/2, y-1/2, z'
'x, -y-1/2, z-1/2'

loop_
_atom_site_type_symbol
_atom_site_label
_atom_site_fract_x
_atom_site_fract_y
_atom_site_fract_z
_atom_site_U_iso_or_equiv
_atom_site_adp_type
_atom_site_calc_flag
_atom_site_refinement_flags
_atom_site_occupancy
_atom_site_disorder_assembly
_atom_site_disorder_group
O O1 0.22678(6) 0.40089(10) -0.07729(18) 0.0681(5) Uani d . 1 . .
O O2 0.22007(6) 0.33552(10) 0.36694(18) 0.0635(5) Uani d . 1 . .
N N1 0.18746(6) 0.26778(11) 0.1458(2) 0.0497(5) Uani d . 1 . .
H H1 0.1951 0.2438 0.0491 0.060 Uiso d R 1 . .
N N2 0.14034(6) 0.24198(11) 0.2235(2) 0.0485(5) Uani d . 1 . .
N N3 -0.07797(7) 0.02776(13) 0.3833(2) 0.0649(5) Uani d . 1 . .
C C1 0.27573(9) 0.37736(13) -0.0152(3) 0.0529(6) Uani d . 1 . .
C C2 0.27502(8) 0.33335(12) 0.1323(2) 0.0456(5) Uani d . 1 . .
C C3 0.32355(9) 0.30874(14) 0.2011(3) 0.0611(6) Uani d . 1 . .
H H3 0.3234 0.2808 0.3009 0.073 Uiso calc R 1 . .
C C4 0.37239(10) 0.32468(17) 0.1251(4) 0.0754(8) Uani d . 1 . .
H H4 0.4047 0.3059 0.1707 0.090 Uiso calc R 1 . .
C C5 0.37218(11) 0.36868(17) -0.0186(4) 0.0784(8) Uani d . 1 . .
H H5 0.4048 0.3805 -0.0699 0.094 Uiso calc R 1 . .
C C6 0.32491(11) 0.39565(17) -0.0884(3) 0.0700(7) Uani d . 1 . .
H H6 0.3258 0.4264 -0.1852 0.084 Uiso calc R 1 . .
C C7 0.22616(11) 0.44770(17) -0.2266(3) 0.0836(8) Uani d . 1 . .
H H7A 0.2432 0.4134 -0.3092 0.125 Uiso calc R 1 . .
H H7B 0.2454 0.5014 -0.2138 0.125 Uiso calc R 1 . .
H H7C 0.1894 0.4597 -0.2570 0.125 Uiso calc R 1 . .
C C8 0.22464(8) 0.31366(12) 0.2249(3) 0.0454(5) Uani d . 1 . .
C C9 0.11475(8) 0.18206(15) 0.1511(3) 0.0511(6) Uani d . 1 . .
H H9 0.1286 0.1607 0.0545 0.061 Uiso calc R 1 . .
C C10 0.06471(8) 0.14545(13) 0.2125(2) 0.0477(5) Uani d . 1 . .
C C11 0.04784(8) 0.06446(15) 0.1597(3) 0.0575(6) Uani d . 1 . .
H H11 0.0683 0.0359 0.0817 0.069 Uiso calc R 1 . .
C C12 0.00212(8) 0.02449(15) 0.2177(3) 0.0595(6) Uani d . 1 . .
H H12 -0.0070 -0.0307 0.1808 0.071 Uiso calc R 1 . .
C C13 -0.03087(8) 0.06541(14) 0.3311(2) 0.0505(6) Uani d . 1 . .
C C14 -0.01414(8) 0.14694(15) 0.3850(3) 0.0578(6) Uani d . 1 . .
H H14 -0.0349 0.1759 0.4618 0.069 Uiso calc R 1 . .
C C15 0.03229(8) 0.18573(14) 0.3275(3) 0.0559(6) Uani d . 1 . .
H H15 0.0421 0.2402 0.3666 0.067 Uiso calc R 1 . .
C C16 -0.09234(10) -0.05974(17) 0.3378(3) 0.0803(8) Uani d . 1 . .
H H16A -0.0627 -0.0981 0.3608 0.120 Uiso calc R 1 . .
H H16B -0.1004 -0.0616 0.2243 0.120 Uiso calc R 1 . .
H H16C -0.1235 -0.0778 0.3981 0.120 Uiso calc R 1 . .
C C17 -0.11115(9) 0.07019(18) 0.5026(3) 0.0823(8) Uani d . 1 . .
H H17A -0.1181 0.1290 0.4696 0.124 Uiso calc R 1 . .
H H17B -0.0927 0.0703 0.6048 0.124 Uiso calc R 1 . .
H H17C -0.1448 0.0396 0.5131 0.124 Uiso calc R 1 . .

loop_
_atom_site_aniso_label
_atom_site_aniso_U_11
_atom_site_aniso_U_22
_atom_site_aniso_U_33
_atom_site_aniso_U_12
_atom_site_aniso_U_13
_atom_site_aniso_U_23
O1 0.0796(12) 0.0712(11) 0.0536(10) -0.0085(9) 0.0061(8) 0.0234(8)
O2 0.0784(11) 0.0708(10) 0.0414(9) -0.0189(8) 0.0174(8) -0.0065(8)
N1 0.0541(10) 0.0541(11) 0.0409(10) -0.0082(9) 0.0165(8) -0.0036(9)
N2 0.0496(10) 0.0499(11) 0.0459(11) -0.0043(9) 0.0139(8) 0.0023(9)
N3 0.0521(12) 0.0772(14) 0.0653(13) -0.0155(10) 0.0051(10) 0.0058(11)
C1 0.0655(15) 0.0453(13) 0.0479(14) -0.0098(11) 0.0155(12) -0.0028(11)
C2 0.0550(14) 0.0359(11) 0.0458(13) -0.0035(10) 0.0138(10) -0.0035(10)
C3 0.0631(16) 0.0563(14) 0.0639(15) -0.0020(12) 0.0095(13) -0.0019(12)
C4 0.0549(15) 0.0767(18) 0.095(2) -0.0044(13) 0.0095(14) -0.0162(17)
C5 0.0687(18) 0.0812(19) 0.085(2) -0.0273(15) 0.0342(16) -0.0231(17)
C6 0.0837(19) 0.0681(16) 0.0581(16) -0.0265(14) 0.0266(15) -0.0032(13)
C7 0.125(2) 0.0708(17) 0.0551(16) -0.0141(16) 0.0011(15) 0.0205(14)
C8 0.0575(13) 0.0362(11) 0.0423(13) -0.0011(10) 0.0121(11) 0.0031(10)
C9 0.0520(13) 0.0587(14) 0.0425(13) -0.0002(11) 0.0080(10) -0.0007(11)
C10 0.0466(12) 0.0553(14) 0.0413(12) 0.0003(10) 0.0009(10) -0.0011(11)
C11 0.0540(14) 0.0641(15) 0.0545(14) -0.0009(12) 0.0057(11) -0.0100(12)
C12 0.0548(14) 0.0567(14) 0.0671(16) -0.0072(12) -0.0045(12) -0.0058(12)
C13 0.0440(12) 0.0620(15) 0.0455(13) -0.0029(11) -0.0064(10) 0.0062(12)
C14 0.0497(13) 0.0691(16) 0.0545(14) -0.0016(12) 0.0086(11) -0.0074(12)
C15 0.0547(13) 0.0534(13) 0.0597(14) -0.0066(11) 0.0042(11) -0.0074(12)
C16 0.0687(16) 0.0782(19) 0.0941(19) -0.0233(14) -0.0054(14) 0.0165(16)
C17 0.0606(15) 0.114(2) 0.0728(17) -0.0136(15) 0.0145(14) 0.0077(17)

loop_
_atom_type_symbol
_atom_type_description
_atom_type_scat_dispersion_real
_atom_type_scat_dispersion_imag
_atom_type_scat_source
C C 0.0033 0.0016 'International Tables Vol C Tables 4.2.6.8 and 6.1.1.4'
H H 0.0000 0.0000 'International Tables Vol C Tables 4.2.6.8 and 6.1.1.4'
N N 0.0061 0.0033 'International Tables Vol C Tables 4.2.6.8 and 6.1.1.4'
O O 0.0106 0.0060 'International Tables Vol C Tables 4.2.6.8 and 6.1.1.4'

loop_
_geom_angle_atom_site_label_1
_geom_angle_atom_site_label_2
_geom_angle_atom_site_label_3
_geom_angle_site_symmetry_1
_geom_angle_site_symmetry_3
_geom_angle
_geom_angle_publ_flag
C1 O1 C7 . . 117.94(17) ?
C8 N1 N2 . . 120.22(16) ?
C8 N1 H1 . . 120.6 ?
N2 N1 H1 . . 118.0 ?
C9 N2 N1 . . 114.06(16) ?
C13 N3 C17 . . 120.6(2) ?
C13 N3 C16 . . 121.5(2) ?
C17 N3 C16 . . 117.47(19) ?
O1 C1 C6 . . 124.1(2) ?
O1 C1 C2 . . 116.54(18) ?
C6 C1 C2 . . 119.4(2) ?
C3 C2 C1 . . 118.84(19) ?
C3 C2 C8 . . 117.25(19) ?
C1 C2 C8 . . 123.87(19) ?
C2 C3 C4 . . 121.5(2) ?
C2 C3 H3 . . 119.2 ?
C4 C3 H3 . . 119.2 ?
C5 C4 C3 . . 118.6(2) ?
C5 C4 H4 . . 120.7 ?
C3 C4 H4 . . 120.7 ?
C4 C5 C6 . . 121.3(2) ?
C4 C5 H5 . . 119.3 ?
C6 C5 H5 . . 119.3 ?
C5 C6 C1 . . 120.2(2) ?
C5 C6 H6 . . 119.9 ?
C1 C6 H6 . . 119.9 ?
O1 C7 H7A . . 109.5 ?
O1 C7 H7B . . 109.5 ?
H7A C7 H7B . . 109.5 ?
O1 C7 H7C . . 109.5 ?
H7A C7 H7C . . 109.5 ?
H7B C7 H7C . . 109.5 ?
O2 C8 N1 . . 123.55(18) ?
O2 C8 C2 . . 120.81(19) ?
N1 C8 C2 . . 115.55(18) ?
N2 C9 C10 . . 122.83(19) ?
N2 C9 H9 . . 118.6 ?
C10 C9 H9 . . 118.6 ?
C11 C10 C15 . . 116.31(19) ?
C11 C10 C9 . . 119.73(19) ?
C15 C10 C9 . . 123.93(19) ?
C12 C11 C10 . . 122.7(2) ?
C12 C11 H11 . . 118.6 ?
C10 C11 H11 . . 118.6 ?
C11 C12 C13 . . 121.0(2) ?
C11 C12 H12 . . 119.5 ?
C13 C12 H12 . . 119.5 ?
N3 C13 C12 . . 121.2(2) ?
N3 C13 C14 . . 122.1(2) ?
C12 C13 C14 . . 116.62(19) ?
C15 C14 C13 . . 121.8(2) ?
C15 C14 H14 . . 119.1 ?
C13 C14 H14 . . 119.1 ?
C14 C15 C10 . . 121.6(2) ?
C14 C15 H15 . . 119.2 ?
C10 C15 H15 . . 119.2 ?
N3 C16 H16A . . 109.5 ?
N3 C16 H16B . . 109.5 ?
H16A C16 H16B . . 109.5 ?
N3 C16 H16C . . 109.5 ?
H16A C16 H16C . . 109.5 ?
H16B C16 H16C . . 109.5 ?
N3 C17 H17A . . 109.5 ?
N3 C17 H17B . . 109.5 ?
H17A C17 H17B . . 109.5 ?
N3 C17 H17C . . 109.5 ?
H17A C17 H17C . . 109.5 ?
H17B C17 H17C . . 109.5 ?

loop_
_geom_bond_atom_site_label_1
_geom_bond_atom_site_label_2
_geom_bond_site_symmetry_2
_geom_bond_distance
_geom_bond_publ_flag
O1 C1 . 1.363(2) ?
O1 C7 . 1.429(3) ?
O2 C8 . 1.227(2) ?
N1 C8 . 1.331(2) ?
N1 N2 . 1.389(2) ?
N1 H1 . 0.9002 ?
N2 C9 . 1.269(2) ?
N3 C13 . 1.370(3) ?
N3 C17 . 1.440(3) ?
N3 C16 . 1.442(3) ?
C1 C6 . 1.387(3) ?
C1 C2 . 1.396(3) ?
C2 C3 . 1.381(3) ?
C2 C8 . 1.493(3) ?
C3 C4 . 1.384(3) ?
C3 H3 . 0.9300 ?
C4 C5 . 1.367(4) ?
C4 H4 . 0.9300 ?
C5 C6 . 1.368(4) ?
C5 H5 . 0.9300 ?
C6 H6 . 0.9300 ?
C7 H7A . 0.9600 ?
C7 H7B . 0.9600 ?
C7 H7C . 0.9600 ?
C9 C10 . 1.451(3) ?
C9 H9 . 0.9300 ?
C10 C11 . 1.385(3) ?
C10 C15 . 1.390(3) ?
C11 C12 . 1.373(3) ?
C11 H11 . 0.9300 ?
C12 C13 . 1.393(3) ?
C12 H12 . 0.9300 ?
C13 C14 . 1.394(3) ?
C14 C15 . 1.379(3) ?
C14 H14 . 0.9300 ?
C15 H15 . 0.9300 ?
C16 H16A . 0.9600 ?
C16 H16B . 0.9600 ?
C16 H16C . 0.9600 ?
C17 H17A . 0.9600 ?
C17 H17B . 0.9600 ?
C17 H17C . 0.9600 ?

loop_
_geom_hbond_atom_site_label_D
_geom_hbond_atom_site_label_H
_geom_hbond_atom_site_label_A
_geom_hbond_site_symmetry_A
_geom_hbond_distance_DH
_geom_hbond_distance_HA
_geom_hbond_distance_DA
_geom_hbond_angle_DHA
N1 H1 O2 8_565 0.90 2.03 2.914(2) 165.2

loop_
_cod_related_entry_id
_cod_related_entry_database
_cod_related_entry_code
1 ChemSpider 5281615
